data_7238827
loop_
_publ_author_name
'Lin, Jian-Wen'
'Thanasekaran, Pounraj'
'Chang, Jing-Shang'
'Wu, Jing-Yun'
'Lai, Long-Li'
'Lu, Kuang-Lieh'

_publ_section_title
;
 Host--guest key--lock hydrogen-bonding interactions: a rare case in the
 design of a V-shaped polycarboxylate Ni(ii)-based chiral coordination
 polymer
;
_journal_issue 45
_journal_name_full CrystEngComm
_journal_page_first 9798
_journal_paper_doi 10.1039/c3ce41047a
_journal_volume 15
_journal_year 2013
_chemical_formula_sum 'C61 H63 F6 N12 Ni2 O12.5'
_chemical_formula_weight 1395.65
_space_group_IT_number 18
_space_group_name_Hall 'P 2 2ab'
_space_group_name_H-M_alt 'P 21 21 2'
_symmetry_cell_setting orthorhombic
_symmetry_space_group_name_H-M 'P 21 21 2'
_atom_sites_solution_hydrogens geom
_atom_sites_solution_primary direct
_atom_sites_solution_secondary difmap
_audit_creation_method SHELXL-97
_cell_angle_alpha 90.00
_cell_angle_beta 90.00
_cell_angle_gamma 90.00
_cell_formula_units_Z 2
_cell_length_a 24.1322(7)
_cell_length_b 8.2047(3)
_cell_length_c 15.4710(5)
_cell_measurement_reflns_used 1547
_cell_measurement_temperature 296(2)
_cell_measurement_theta_max 20.70
_cell_measurement_theta_min 2.63
_cell_volume 3063.22(17)
_computing_cell_refinement 'Bruker SAINT'
_computing_data_collection 'Bruker SMART'
_computing_data_reduction 'Bruker SAINT'
_computing_structure_refinement 'SHELXL-97 (Sheldrick, 1997)'
_computing_structure_solution 'SHELXS-97 (Sheldrick, 1990)'
_diffrn_ambient_temperature 296(2)
_diffrn_measured_fraction_theta_full 0.999
_diffrn_measured_fraction_theta_max 0.999
_diffrn_measurement_device_type 'CCD area detector'
_diffrn_measurement_method 'phi and omega scans'
_diffrn_radiation_monochromator graphite
_diffrn_radiation_source 'fine-focus sealed tube'
_diffrn_radiation_type MoK\a
_diffrn_radiation_wavelength 0.71073
_diffrn_reflns_av_R_equivalents 0.0983
_diffrn_reflns_av_sigmaI/netI 0.1308
_diffrn_reflns_limit_h_max 28
_diffrn_reflns_limit_h_min -28
_diffrn_reflns_limit_k_max 7
_diffrn_reflns_limit_k_min -9
_diffrn_reflns_limit_l_max 18
_diffrn_reflns_limit_l_min -18
_diffrn_reflns_number 24467
_diffrn_reflns_theta_full 25.05
_diffrn_reflns_theta_max 25.05
_diffrn_reflns_theta_min 1.32
_exptl_absorpt_coefficient_mu 0.707
_exptl_absorpt_correction_T_max 0.7452
_exptl_absorpt_correction_T_min 0.6666
_exptl_absorpt_correction_type multi-scan
_exptl_absorpt_process_details 'Bruker SADABS, 1996'
_exptl_crystal_colour green
_exptl_crystal_density_diffrn 1.513
_exptl_crystal_density_method 'not measured'
_exptl_crystal_description prism
_exptl_crystal_F_000 1446
_exptl_crystal_size_max 0.14
_exptl_crystal_size_mid 0.10
_exptl_crystal_size_min 0.10
_refine_diff_density_max 0.830
_refine_diff_density_min -0.620
_refine_diff_density_rms 0.176
_refine_ls_abs_structure_details 'Flack H D (1983), Acta Cryst. A39, 876-881'
_refine_ls_abs_structure_Flack 0.12(2)
_refine_ls_extinction_coef 0.0073(8)
_refine_ls_extinction_expression Fc^*^=kFc[1+0.001xFc^2^\l^3^/sin(2\q)]^-1/4^
_refine_ls_extinction_method SHELXL
_refine_ls_goodness_of_fit_ref 1.018
_refine_ls_hydrogen_treatment constr
_refine_ls_matrix_type full
_refine_ls_number_parameters 421
_refine_ls_number_reflns 5391
_refine_ls_number_restraints 14
_refine_ls_restrained_S_all 1.017
_refine_ls_R_factor_all 0.1220
_refine_ls_R_factor_gt 0.0613
_refine_ls_shift/su_max 0.000
_refine_ls_shift/su_mean 0.000
_refine_ls_structure_factor_coef Fsqd
_refine_ls_weighting_details 'calc w=1/[\s^2^(Fo^2^)+(0.0788P)^2^+0.0000P] where P=(Fo^2^+2Fc^2^)/3'
_refine_ls_weighting_scheme calc
_refine_ls_wR_factor_gt 0.1230
_refine_ls_wR_factor_ref 0.1637
_reflns_number_gt 3271
_reflns_number_total 5391
_reflns_threshold_expression >2sigma(I)
_cod_data_source_file c3ce41047a.txt
_cod_data_source_block cpd_1
_cod_depositor_comments
;
The following automatic conversions were performed:

data item '_symmetry_cell_setting' value 'Orthorhombic' was changed
to 'orthorhombic' in accordance with the
/home/saulius/struct/COD-crude-data/automatic-downloads/DataCite-retrospective/RSC/depositions/lib/dictionaries/cif_core.dic
dictionary named 'cif_core.dic' version 2.4.2 last updated on
2011-04-26.

Automatic conversion script
Id: cif_fix_values 6909 2019-04-08 15:41:33Z antanas 
;
_cod_original_sg_symbol_H-M P2(1)2(1)2
_cod_original_formula_sum 'C61 H63 F6 N12 Ni2 O12.50'
_cod_database_code 7238827

loop_
_symmetry_equiv_pos_as_xyz
'x, y, z'
'-x, -y, z'
'-x+1/2, y+1/2, -z'
'x+1/2, -y+1/2, -z'

loop_
_atom_site_label
_atom_site_type_symbol
_atom_site_fract_x
_atom_site_fract_y
_atom_site_fract_z
_atom_site_U_iso_or_equiv
_atom_site_adp_type
_atom_site_occupancy
_atom_site_symmetry_multiplicity
_atom_site_calc_flag
_atom_site_refinement_flags
_atom_site_disorder_assembly
_atom_site_disorder_group
Ni1 Ni 0.81435(3) 0.58155(11) 0.97866(6) 0.0222(3) Uani 1 1 d . . .
F1 F 0.95179(17) 0.8196(7) 1.3437(3) 0.0644(16) Uani 1 1 d . . .
F2 F 1.01346(18) 0.7135(7) 1.2616(3) 0.0572(14) Uani 1 1 d . . .
F3 F 1.03753(17) 0.8554(7) 1.3722(3) 0.0682(18) Uani 1 1 d . . .
O1 O 0.89870(16) 0.6246(6) 0.9798(3) 0.0303(11) Uani 1 1 d . . .
O2 O 0.9378(3) 0.8467(7) 0.9221(3) 0.0615(19) Uani 1 1 d . . .
O3 O 0.79526(16) 0.8252(5) 0.9786(3) 0.0259(11) Uani 1 1 d . . .
O4 O 0.77048(16) 1.0606(6) 1.0363(3) 0.0271(12) Uani 1 1 d . . .
O5 O 0.83052(17) 0.3340(5) 0.9785(3) 0.0337(12) Uani 1 1 d . . .
H101 H 0.8555 0.2957 0.9464 0.051 Uiso 1 1 d R . .
H102 H 0.8085 0.2646 0.9972 0.051 Uiso 1 1 d R . .
N1 N 0.8156(2) 0.5883(8) 0.5710(3) 0.0382(16) Uani 1 1 d . . .
N2 N 0.8075(2) 0.5596(8) 0.3866(3) 0.0348(16) Uani 1 1 d . . .
N3 N 0.8172(2) 0.5883(7) 0.8426(3) 0.0240(13) Uani 1 1 d . . .
N4 N 0.8102(2) 0.5720(7) 0.1133(3) 0.0245(13) Uani 1 1 d . . .
N5 N 0.9667(2) 0.6456(8) 0.6380(4) 0.0402(17) Uani 1 1 d . . .
N6 N 0.8817(3) 1.0967(10) 0.6357(5) 0.068(2) Uani 1 1 d U . .
C1 C 0.9474(3) 0.9822(9) 1.1925(4) 0.0258(17) Uani 1 1 d . . .
C2 C 0.9493(2) 0.8903(9) 1.1170(4) 0.0285(19) Uani 1 1 d . . .
H2 H 0.9824 0.8389 1.1024 0.034 Uiso 1 1 calc R . .
C3 C 0.9044(3) 0.8719(8) 1.0628(4) 0.0224(17) Uani 1 1 d . . .
C4 C 0.8530(2) 0.9474(8) 1.0851(4) 0.0217(16) Uani 1 1 d . . .
C5 C 0.8511(3) 1.0391(9) 1.1616(4) 0.0304(19) Uani 1 1 d . . .
H5A H 0.8182 1.0908 1.1769 0.037 Uiso 1 1 calc R . .
C6 C 0.8963(3) 1.0544(10) 1.2144(5) 0.034(2) Uani 1 1 d . . .
H6 H 0.8933 1.1135 1.2654 0.040 Uiso 1 1 calc R . .
C7 C 1.0000 1.0000 1.2484(6) 0.033(3) Uani 1 2 d S . .
C8 C 1.0008(3) 0.8457(12) 1.3071(5) 0.044(2) Uani 1 1 d . . .
C9 C 0.9135(3) 0.7750(10) 0.9798(5) 0.0299(17) Uani 1 1 d . . .
C10 C 0.8034(2) 0.9417(9) 1.0293(4) 0.0245(16) Uani 1 1 d . . .
C11 C 0.8451(3) 0.4626(9) 0.5248(4) 0.0335(18) Uani 1 1 d . A .
H11A H 0.8234 0.3630 0.5265 0.040 Uiso 1 1 calc R . .
H11B H 0.8799 0.4415 0.5539 0.040 Uiso 1 1 calc R . .
C12 C 0.8564(3) 0.5049(11) 0.4337(4) 0.042(2) Uani 1 1 d . A .
H12A H 0.8842 0.5903 0.4320 0.050 Uiso 1 1 calc R . .
H12B H 0.8717 0.4102 0.4047 0.050 Uiso 1 1 calc R . .
C13A C 0.7878(7) 0.712(2) 0.4317(9) 0.029(4) Uiso 0.52 1 d P A 1
H13A H 0.7590 0.7662 0.3987 0.035 Uiso 0.52 1 calc PR A 1
H13B H 0.8181 0.7871 0.4418 0.035 Uiso 0.52 1 calc PR A 1
C14A C 0.7633(5) 0.6378(18) 0.5233(9) 0.020(3) Uiso 0.52 1 d P A 1
H14A H 0.7429 0.7200 0.5551 0.024 Uiso 0.52 1 calc PR A 1
H14B H 0.7395 0.5447 0.5131 0.024 Uiso 0.52 1 calc PR A 1
C13B C 0.7687(7) 0.663(2) 0.4335(11) 0.034(5) Uiso 0.48 1 d P A 2
H13C H 0.7677 0.7683 0.4054 0.041 Uiso 0.48 1 calc PR A 2
H13D H 0.7321 0.6152 0.4283 0.041 Uiso 0.48 1 calc PR A 2
C14B C 0.7800(7) 0.688(2) 0.5230(12) 0.034(5) Uiso 0.48 1 d P A 2
H14C H 0.7940 0.7979 0.5284 0.041 Uiso 0.48 1 calc PR A 2
H14D H 0.7445 0.6854 0.5523 0.041 Uiso 0.48 1 calc PR A 2
C15 C 0.8446(3) 0.4792(10) 0.7963(5) 0.0322(19) Uani 1 1 d . A .
H15 H 0.8653 0.4021 0.8262 0.039 Uiso 1 1 calc R . .
C16 C 0.8448(3) 0.4704(10) 0.7077(5) 0.034(2) Uani 1 1 d . . .
H16 H 0.8648 0.3893 0.6795 0.041 Uiso 1 1 calc R A .
C17 C 0.8146(3) 0.5852(10) 0.6605(4) 0.0281(17) Uani 1 1 d . A .
C18 C 0.7865(3) 0.7029(10) 0.7077(4) 0.0324(19) Uani 1 1 d . . .
H18 H 0.7663 0.7835 0.6796 0.039 Uiso 1 1 calc R A .
C19 C 0.7889(3) 0.6993(10) 0.7970(4) 0.0327(19) Uani 1 1 d . A .
H19 H 0.7696 0.7791 0.8273 0.039 Uiso 1 1 calc R . .
C20 C 0.8524(3) 0.5140(10) 0.1583(4) 0.035(2) Uani 1 1 d . A .
H20 H 0.8828 0.4735 0.1281 0.042 Uiso 1 1 calc R . .
C21 C 0.8541(3) 0.5100(10) 0.2473(5) 0.038(2) Uani 1 1 d . . .
H21 H 0.8852 0.4682 0.2750 0.045 Uiso 1 1 calc R A .
C22 C 0.8100(3) 0.5675(9) 0.2964(4) 0.0266(17) Uani 1 1 d . A .
C23 C 0.7645(3) 0.6263(10) 0.2477(5) 0.036(2) Uani 1 1 d . . .
H23 H 0.7330 0.6638 0.2760 0.044 Uiso 1 1 calc R A .
C24 C 0.7665(3) 0.6284(10) 0.1597(4) 0.030(2) Uani 1 1 d . A .
H24 H 0.7363 0.6707 0.1298 0.037 Uiso 1 1 calc R . .
C25 C 0.9960(3) 0.5922(9) 0.5613(4) 0.042(2) Uani 1 1 d . . .
H25A H 1.0318 0.6454 0.5589 0.050 Uiso 1 1 calc R . .
H25B H 0.9752 0.6239 0.5104 0.050 Uiso 1 1 calc R . .
C26 C 0.9949(3) 0.5915(11) 0.7164(5) 0.046(2) Uani 1 1 d . . .
H26A H 0.9727 0.6202 0.7663 0.056 Uiso 1 1 calc R . .
H26B H 1.0301 0.6478 0.7212 0.056 Uiso 1 1 calc R . .
C27 C 0.8993(4) 1.0230(13) 0.5665(6) 0.065(3) Uani 1 1 d U . .
H27 H 0.8907 1.0721 0.5140 0.079 Uiso 1 1 calc R . .
C28 C 0.9290(3) 0.8809(11) 0.5626(5) 0.050(2) Uani 1 1 d U . .
H28 H 0.9403 0.8400 0.5093 0.060 Uiso 1 1 calc R . .
C29 C 0.9421(3) 0.7987(10) 0.6375(5) 0.0331(19) Uani 1 1 d . . .
C30 C 0.9252(3) 0.8752(11) 0.7126(5) 0.053(3) Uani 1 1 d . . .
H30 H 0.9327 0.8284 0.7661 0.063 Uiso 1 1 calc R . .
C31 C 0.8971(4) 1.0207(13) 0.7082(7) 0.068(3) Uani 1 1 d . . .
H31 H 0.8879 1.0705 0.7602 0.082 Uiso 1 1 calc R . .
O6 O 0.9278(2) 0.1893(8) 0.9265(4) 0.079(2) Uani 1 1 d . . .
H103 H 0.9460 0.2787 0.9248 0.119 Uiso 1 1 d R . .
H104 H 0.9484 0.1150 0.9055 0.119 Uiso 1 1 d R . .
O7 O 0.0000 0.5000 0.9122(9) 0.048(4) Uiso 0.50 2 d SP . .
H105 H 0.0337 0.5100 0.8980 0.071 Uiso 0.50 1 d PR . .

loop_
_atom_site_aniso_label
_atom_site_aniso_U_11
_atom_site_aniso_U_22
_atom_site_aniso_U_33
_atom_site_aniso_U_23
_atom_site_aniso_U_13
_atom_site_aniso_U_12
Ni1 0.0239(4) 0.0248(5) 0.0181(4) -0.0004(4) -0.0006(4) -0.0002(4)
F1 0.035(3) 0.107(5) 0.051(3) 0.032(3) 0.011(2) -0.011(3)
F2 0.048(3) 0.051(4) 0.073(4) 0.028(3) -0.004(3) 0.002(3)
F3 0.045(3) 0.129(6) 0.031(3) 0.026(3) -0.015(2) -0.012(3)
O1 0.025(2) 0.027(3) 0.039(3) -0.003(3) 0.002(2) -0.001(2)
O2 0.108(5) 0.044(4) 0.033(3) -0.006(3) 0.033(4) -0.026(4)
O3 0.033(2) 0.024(3) 0.021(2) -0.006(3) -0.005(2) -0.001(2)
O4 0.023(2) 0.025(3) 0.034(3) -0.006(3) -0.003(2) 0.002(2)
O5 0.038(3) 0.026(3) 0.037(3) 0.003(3) 0.012(2) 0.000(2)
N1 0.052(4) 0.045(4) 0.018(3) 0.001(3) -0.001(3) 0.015(4)
N2 0.045(4) 0.043(5) 0.016(3) -0.001(3) 0.005(3) 0.023(4)
N3 0.031(3) 0.024(3) 0.017(3) 0.002(3) 0.006(3) 0.007(4)
N4 0.023(3) 0.021(3) 0.030(3) -0.002(3) 0.000(3) -0.003(3)
N5 0.042(4) 0.043(5) 0.035(4) 0.000(3) 0.003(3) 0.006(3)
N6 0.100(6) 0.051(6) 0.054(5) -0.005(5) 0.007(5) 0.031(5)
C1 0.022(4) 0.036(5) 0.020(4) 0.001(4) 0.000(3) -0.005(3)
C2 0.013(3) 0.041(5) 0.031(4) -0.004(4) 0.001(3) 0.006(3)
C3 0.029(4) 0.013(4) 0.025(4) 0.005(3) 0.001(3) -0.006(3)
C4 0.019(3) 0.020(5) 0.026(4) 0.001(3) -0.001(3) -0.001(3)
C5 0.024(4) 0.038(6) 0.030(4) -0.007(4) -0.002(3) 0.006(3)
C6 0.033(4) 0.041(6) 0.027(4) -0.014(4) -0.004(3) 0.000(4)
C7 0.017(5) 0.053(8) 0.030(6) 0.000 0.000 -0.006(5)
C8 0.027(4) 0.061(7) 0.043(5) 0.025(5) 0.000(4) 0.004(4)
C9 0.026(4) 0.035(5) 0.029(4) -0.009(5) -0.010(4) 0.006(3)
C10 0.023(4) 0.032(5) 0.018(4) 0.003(4) 0.004(3) -0.003(3)
C11 0.034(4) 0.044(5) 0.022(4) 0.001(4) 0.002(4) 0.012(3)
C12 0.041(4) 0.066(6) 0.019(4) -0.002(4) 0.003(4) 0.017(5)
C15 0.042(4) 0.029(5) 0.026(4) 0.000(4) 0.005(4) 0.006(4)
C16 0.040(4) 0.037(5) 0.024(4) -0.001(4) 0.003(4) 0.009(4)
C17 0.036(4) 0.033(5) 0.015(4) 0.000(4) 0.000(3) -0.004(5)
C18 0.043(4) 0.035(5) 0.019(4) -0.001(4) -0.006(3) 0.021(4)
C19 0.042(4) 0.033(5) 0.023(4) -0.005(4) 0.002(4) 0.011(4)
C20 0.033(4) 0.052(6) 0.020(4) 0.003(4) 0.007(3) 0.003(4)
C21 0.029(4) 0.053(6) 0.030(4) -0.005(4) -0.005(4) 0.007(4)
C22 0.031(4) 0.035(5) 0.014(3) 0.000(3) 0.007(3) 0.001(4)
C23 0.030(4) 0.048(6) 0.031(4) -0.004(4) 0.002(3) 0.013(4)
C24 0.029(4) 0.047(6) 0.016(4) -0.002(4) -0.008(3) 0.000(4)
C25 0.041(4) 0.048(5) 0.036(4) -0.010(4) 0.004(4) 0.010(5)
C26 0.044(4) 0.054(6) 0.040(4) 0.002(5) -0.005(4) 0.018(5)
C27 0.080(7) 0.060(7) 0.057(6) 0.009(5) 0.000(5) 0.008(6)
C28 0.055(5) 0.051(7) 0.044(5) -0.004(5) -0.001(4) 0.021(5)
C29 0.039(4) 0.023(5) 0.038(5) -0.007(4) 0.002(4) 0.000(4)
C30 0.068(6) 0.054(7) 0.036(5) -0.012(5) -0.003(4) 0.001(5)
C31 0.096(8) 0.057(8) 0.052(6) -0.016(6) 0.008(6) 0.030(6)
O6 0.057(4) 0.052(4) 0.129(6) 0.008(4) 0.027(4) 0.005(4)

loop_
_atom_type_symbol
_atom_type_description
_atom_type_scat_dispersion_real
_atom_type_scat_dispersion_imag
_atom_type_scat_source
C C 0.0033 0.0016 'International Tables Vol C Tables 4.2.6.8 and 6.1.1.4'
H H 0.0000 0.0000 'International Tables Vol C Tables 4.2.6.8 and 6.1.1.4'
F F 0.0171 0.0103 'International Tables Vol C Tables 4.2.6.8 and 6.1.1.4'
N N 0.0061 0.0033 'International Tables Vol C Tables 4.2.6.8 and 6.1.1.4'
Ni Ni 0.3393 1.1124 'International Tables Vol C Tables 4.2.6.8 and 6.1.1.4'
O O 0.0106 0.0060 'International Tables Vol C Tables 4.2.6.8 and 6.1.1.4'

loop_
_geom_angle_atom_site_label_1
_geom_angle_atom_site_label_2
_geom_angle_atom_site_label_3
_geom_angle
_geom_angle_site_symmetry_1
_geom_angle_site_symmetry_3
O3 Ni1 O1 93.12(18) . .
O3 Ni1 O4 81.88(17) . 3_647
O1 Ni1 O4 172.22(19) . 3_647
O3 Ni1 O5 177.90(18) . .
O1 Ni1 O5 88.97(18) . .
O4 Ni1 O5 96.03(18) 3_647 .
O3 Ni1 N4 91.5(2) . 1_556
O1 Ni1 N4 92.6(2) . 1_556
O4 Ni1 N4 93.48(19) 3_647 1_556
O5 Ni1 N4 88.5(2) . 1_556
O3 Ni1 N3 88.9(2) . .
O1 Ni1 N3 88.4(2) . .
O4 Ni1 N3 85.55(19) 3_647 .
O5 Ni1 N3 91.0(2) . .
N4 Ni1 N3 178.9(2) 1_556 .
C9 O1 Ni1 116.0(4) . .
C10 O3 Ni1 135.1(4) . .
C10 O4 Ni1 132.7(4) . 3_657
C17 N1 C14B 122.1(9) . .
C17 N1 C11 119.5(6) . .
C14B N1 C11 117.1(9) . .
C17 N1 C14A 118.4(7) . .
C14B N1 C14A 22.2(8) . .
C11 N1 C14A 111.1(7) . .
C22 N2 C13B 119.9(8) . .
C22 N2 C12 118.6(5) . .
C13B N2 C12 116.8(8) . .
C22 N2 C13A 115.9(7) . .
C13B N2 C13A 23.7(8) . .
C12 N2 C13A 106.3(8) . .
C15 N3 C19 115.4(6) . .
C15 N3 Ni1 122.7(5) . .
C19 N3 Ni1 121.9(5) . .
C20 N4 C24 116.3(6) . .
C20 N4 Ni1 120.1(4) . 1_554
C24 N4 Ni1 123.6(4) . 1_554
C29 N5 C25 118.5(6) . .
C29 N5 C26 118.6(7) . .
C25 N5 C26 111.1(6) . .
C27 N6 C31 112.5(9) . .
C2 C1 C6 117.3(6) . .
C2 C1 C7 119.6(6) . .
C6 C1 C7 123.1(6) . .
C3 C2 C1 123.0(6) . .
C2 C3 C4 119.2(6) . .
C2 C3 C9 117.1(6) . .
C4 C3 C9 123.6(6) . .
C5 C4 C3 117.7(6) . .
C5 C4 C10 118.9(6) . .
C3 C4 C10 123.4(6) . .
C6 C5 C4 121.7(6) . .
C5 C6 C1 121.1(7) . .
C1 C7 C1 111.8(8) . 2_775
C1 C7 C8 105.1(4) . .
C1 C7 C8 113.1(4) 2_775 .
C1 C7 C8 113.1(4) . 2_775
C1 C7 C8 105.1(4) 2_775 2_775
C8 C7 C8 108.7(9) . 2_775
F2 C8 F1 107.4(7) . .
F2 C8 F3 107.1(7) . .
F1 C8 F3 106.0(6) . .
F2 C8 C7 111.0(6) . .
F1 C8 C7 111.6(6) . .
F3 C8 C7 113.4(7) . .
O2 C9 O1 126.7(8) . .
O2 C9 C3 115.7(7) . .
O1 C9 C3 117.4(7) . .
O3 C10 O4 122.9(6) . .
O3 C10 C4 121.2(6) . .
O4 C10 C4 115.9(6) . .
N1 C11 C12 113.3(6) . .
N2 C12 C11 113.5(6) . .
N2 C13A C14A 101.9(10) . .
N1 C14A C13A 102.6(10) . .
C14B C13B N2 116.4(13) . .
N1 C14B C13B 123.4(14) . .
N3 C15 C16 125.4(7) . .
C15 C16 C17 118.9(7) . .
N1 C17 C18 121.5(7) . .
N1 C17 C16 121.7(7) . .
C18 C17 C16 116.7(6) . .
C19 C18 C17 119.3(7) . .
N3 C19 C18 124.3(7) . .
N4 C20 C21 123.8(7) . .
C20 C21 C22 121.0(7) . .
C21 C22 N2 124.1(6) . .
C21 C22 C23 114.8(6) . .
N2 C22 C23 120.9(6) . .
C24 C23 C22 120.6(7) . .
N4 C24 C23 123.5(6) . .
N5 C25 C25 111.2(5) . 2_765
N5 C26 C26 112.0(6) . 2_765
N6 C27 C28 127.1(10) . .
C27 C28 C29 119.9(8) . .
C28 C29 C30 114.6(8) . .
C28 C29 N5 123.0(7) . .
C30 C29 N5 122.2(8) . .
C31 C30 C29 119.9(9) . .
N6 C31 C30 125.8(9) . .

loop_
_geom_bond_atom_site_label_1
_geom_bond_atom_site_label_2
_geom_bond_distance
_geom_bond_site_symmetry_2
Ni1 O3 2.052(5) .
Ni1 O1 2.066(4) .
Ni1 O4 2.067(4) 3_647
Ni1 O5 2.068(5) .
Ni1 N4 2.087(5) 1_556
Ni1 N3 2.106(5) .
F1 C8 1.330(8) .
F2 C8 1.328(10) .
F3 C8 1.344(8) .
O1 C9 1.285(8) .
O2 C9 1.219(9) .
O3 C10 1.252(8) .
O4 C10 1.263(7) .
O4 Ni1 2.067(4) 3_657
N1 C17 1.385(8) .
N1 C14B 1.398(18) .
N1 C11 1.442(8) .
N1 C14A 1.518(14) .
N2 C22 1.399(8) .
N2 C13B 1.455(17) .
N2 C12 1.457(8) .
N2 C13A 1.507(16) .
N3 C15 1.324(9) .
N3 C19 1.339(9) .
N4 C20 1.324(8) .
N4 C24 1.355(8) .
N4 Ni1 2.087(5) 1_554
N5 C29 1.388(9) .
N5 C25 1.449(9) .
N5 C26 1.460(9) .
N6 C27 1.301(11) .
N6 C31 1.335(12) .
C1 C2 1.391(9) .
C1 C6 1.410(9) .
C1 C7 1.542(8) .
C2 C3 1.378(9) .
C3 C4 1.429(9) .
C3 C9 1.527(10) .
C4 C5 1.404(9) .
C4 C10 1.476(8) .
C5 C6 1.368(9) .
C7 C1 1.542(8) 2_775
C7 C8 1.558(9) .
C7 C8 1.558(9) 2_775
C11 C12 1.477(9) .
C13A C14A 1.65(2) .
C13B C14B 1.42(2) .
C15 C16 1.372(9) .
C16 C17 1.398(10) .
C17 C18 1.388(10) .
C18 C19 1.383(9) .
C20 C21 1.378(9) .
C21 C22 1.390(9) .
C22 C23 1.415(9) .
C23 C24 1.363(9) .
C25 C25 1.526(15) 2_765
C26 C26 1.521(17) 2_765
C27 C28 1.370(12) .
C28 C29 1.379(11) .
C29 C30 1.383(10) .
C30 C31 1.374(13) .
